data_1522457
loop_
_publ_author_name
'Markiv, V.Ya.'
'Belyavina, N.N.'
'Shestakov, V.P.'

_publ_section_title
;
 Phase equilibria and crystal structure of compounds in the Sc-Al-Ga
 system
;
_journal_name_full
;
Dopovidi Akademii Nauk Ukrains'koi RSR, Seriya A: Fiziko-Matematichni Ta 
Tekhnichni Nauki
;
_journal_page_first 80
_journal_page_last 83
_journal_volume 49
_journal_year 1987
_chemical_formula_sum 'Ga2 Sc3'
_space_group_IT_number 140
_symmetry_space_group_name_Hall '-I 4 2c'
_symmetry_space_group_name_H-M 'I 4/m c m'
_cell_angle_alpha 90
_cell_angle_beta 90
_cell_angle_gamma 90
_cell_formula_units_Z 16
_cell_length_a 10.767
_cell_length_b 10.767
_cell_length_c 14.045
_cell_volume 1628.213
_citation_journal_id_ASTM DNUNDU
_cod_data_source_file Markiv_DNUNDU_1987_347.cif
_cod_data_source_block Ga2Sc3
_cod_database_code 1522457

loop_
_symmetry_equiv_pos_as_xyz
x,y,z
-y,x,z
-x,-y,z
y,-x,z
x,-y,-z+1/2
y,x,-z+1/2
-x,y,-z+1/2
-y,-x,-z+1/2
-x,-y,-z
y,-x,-z
x,y,-z
-y,x,-z
-x,y,z-1/2
-y,-x,z-1/2
x,-y,z-1/2
y,x,z-1/2
x+1/2,y+1/2,z+1/2
-y+1/2,x+1/2,z+1/2
-x+1/2,-y+1/2,z+1/2
y+1/2,-x+1/2,z+1/2
x+1/2,-y+1/2,-z+1
y+1/2,x+1/2,-z+1
-x+1/2,y+1/2,-z+1
-y+1/2,-x+1/2,-z+1
-x+1/2,-y+1/2,-z+1/2
y+1/2,-x+1/2,-z+1/2
x+1/2,y+1/2,-z+1/2
-y+1/2,x+1/2,-z+1/2
-x+1/2,y+1/2,z
-y+1/2,-x+1/2,z
x+1/2,-y+1/2,z
y+1/2,x+1/2,z

loop_
_atom_site_label
_atom_site_type_symbol
_atom_site_fract_x
_atom_site_fract_y
_atom_site_fract_z
_atom_site_occupancy
_atom_site_U_iso_or_equiv
Ga2 Ga 0 0 0 1 0.0
Ga3 Ga 0.116 0.616 0 1 0.0
Sc3 Sc 0.202 0.064 0.137 1 0.0
Sc1 Sc 0 0.5 0.142 1 0.0
Sc2 Sc 0.668 0.168 0 1 0.0
Ga1 Ga 0 0 0.25 1 0.0
Ga4 Ga 0.176 0.676 0.3 1 0.0
